data_1505194
loop_
_publ_author_name
'Bis, Joanna A.'
'Vishweshwar, Peddy'
'Weyna, David'
'Zaworotko, Michael J.'

_publ_section_title
;
 Hierarchy of Supramolecular Synthons:&#x00A0; Persistent
 Hydroxyl&#x00B7;&#x00B7;&#x00B7;Pyridine Hydrogen Bonds in Cocrystals
 That Contain a Cyano Acceptor
;
_journal_issue 3
_journal_name_full 'Molecular Pharmaceutics'
_journal_page_first 401
_journal_paper_doi 10.1021/mp070012s
_journal_volume 4
_journal_year 2007
_chemical_formula_sum 'C24 H18 N4 O2'
_chemical_formula_weight 394.42
_chemical_name_systematic
; 
 ? 
;
_space_group_IT_number 14
_symmetry_cell_setting monoclinic
_symmetry_space_group_name_Hall '-P 2yn'
_symmetry_space_group_name_H-M 'P 1 21/n 1'
_atom_sites_solution_hydrogens geom
_atom_sites_solution_primary direct
_atom_sites_solution_secondary difmap
_audit_creation_method SHELXL-97
_cell_angle_alpha 90.00
_cell_angle_beta 90.895(3)
_cell_angle_gamma 90.00
_cell_formula_units_Z 8
_cell_length_a 12.7871(17)
_cell_length_b 7.2838(9)
_cell_length_c 44.445(6)
_cell_measurement_reflns_used 2028
_cell_measurement_temperature 298(2)
_cell_measurement_theta_max 20.32
_cell_measurement_theta_min 2.75
_cell_volume 4139.0(9)
_computing_cell_refinement 'Bruker SMART'
_computing_data_collection 'Bruker SMART'
_computing_data_reduction 'Bruker SAINT'
_computing_molecular_graphics 'Bruker SHELXTL'
_computing_publication_material 'Bruker SHELXTL'
_computing_structure_refinement 'SHELXL-97 (Sheldrick, 1997)'
_computing_structure_solution 'SHELXS-97 (Sheldrick, 1990)'
_diffrn_ambient_temperature 298(2)
_diffrn_measured_fraction_theta_full 0.999
_diffrn_measured_fraction_theta_max 0.999
_diffrn_measurement_device_type 'CCD area detector'
_diffrn_measurement_method 'phi and omega scans'
_diffrn_radiation_monochromator graphite
_diffrn_radiation_source 'fine-focus sealed tube'
_diffrn_radiation_type MoK\a
_diffrn_radiation_wavelength 0.71073
_diffrn_reflns_av_R_equivalents 0.0686
_diffrn_reflns_av_sigmaI/netI 0.0953
_diffrn_reflns_limit_h_max 15
_diffrn_reflns_limit_h_min -13
_diffrn_reflns_limit_k_max 7
_diffrn_reflns_limit_k_min -8
_diffrn_reflns_limit_l_max 52
_diffrn_reflns_limit_l_min -52
_diffrn_reflns_number 20985
_diffrn_reflns_theta_full 25.00
_diffrn_reflns_theta_max 25.00
_diffrn_reflns_theta_min 0.92
_exptl_absorpt_coefficient_mu 0.083
_exptl_absorpt_correction_T_max 1.000
_exptl_absorpt_correction_T_min 0.256
_exptl_absorpt_correction_type SADABS
_exptl_crystal_colour yellow
_exptl_crystal_density_diffrn 1.266
_exptl_crystal_density_meas 0
_exptl_crystal_density_method 'not measured'
_exptl_crystal_description plate
_exptl_crystal_F_000 1648
_exptl_crystal_size_max 0.30
_exptl_crystal_size_mid 0.20
_exptl_crystal_size_min 0.10
_refine_diff_density_max 0.164
_refine_diff_density_min -0.178
_refine_diff_density_rms 0.044
_refine_ls_extinction_method none
_refine_ls_goodness_of_fit_ref 0.812
_refine_ls_hydrogen_treatment mixed
_refine_ls_matrix_type full
_refine_ls_number_parameters 541
_refine_ls_number_reflns 7284
_refine_ls_number_restraints 0
_refine_ls_restrained_S_all 0.812
_refine_ls_R_factor_all 0.1655
_refine_ls_R_factor_gt 0.0510
_refine_ls_shift/su_max 0.004
_refine_ls_shift/su_mean 0.001
_refine_ls_structure_factor_coef Fsqd
_refine_ls_weighting_details 'calc w=1/[\s^2^(Fo^2^)+(0.0785P)^2^+0.0000P] where P=(Fo^2^+2Fc^2^)/3'
_refine_ls_weighting_scheme calc
_refine_ls_wR_factor_gt 0.1177
_refine_ls_wR_factor_ref 0.1654
_reflns_number_gt 2812
_reflns_number_total 7284
_reflns_threshold_expression >2sigma(I)
_cod_data_source_file mp070012ssi20070321_042311.cif
_cod_data_source_block jb487eb
_cod_depositor_comments
;
The following automatic conversions were performed:

'_symmetry_cell_setting' value 'Monoclinic' changed to 'monoclinic'
according to /home/saulius/struct/CIF-dictionaries/cif_core.dic
dictionary named 'cif_core.dic' version 2.4.1 from 2010-06-29.

Automatic conversion script
Id: cif_fix_values 1715 2011-07-08 13:25:40Z adriana 
;
_cod_original_cell_volume 4139.1(9)
_cod_original_sg_symbol_H-M P2(1)/n
_cod_database_code 1505194

loop_
_symmetry_equiv_pos_as_xyz
'x, y, z'
'-x+1/2, y+1/2, -z+1/2'
'-x, -y, -z'
'x-1/2, -y-1/2, z-1/2'

loop_
_atom_site_label
_atom_site_type_symbol
_atom_site_fract_x
_atom_site_fract_y
_atom_site_fract_z
_atom_site_U_iso_or_equiv
_atom_site_adp_type
_atom_site_occupancy
_atom_site_symmetry_multiplicity
_atom_site_calc_flag
_atom_site_refinement_flags
O1 O 0.19947(17) 0.9726(3) 0.42330(4) 0.0770(7) Uani 1 1 d .
H1 H 0.2835 0.9834 0.4308 0.092 Uiso 1 1 d R
O2 O 0.13165(17) 0.5958(3) 0.21086(4) 0.0763(7) Uani 1 1 d .
H2 H 0.0608 0.6346 0.1979 0.092 Uiso 1 1 d R
C1 C 0.1920(3) 0.9148(4) 0.39410(7) 0.0585(8) Uani 1 1 d .
C2 C 0.2780(3) 0.8736(4) 0.37729(7) 0.0616(9) Uani 1 1 d .
H2 H 0.3445 0.8798 0.3860 0.074 Uiso 1 1 calc R
C3 C 0.2661(2) 0.8226(4) 0.34727(7) 0.0589(9) Uani 1 1 d .
H3 H 0.3255 0.7968 0.3362 0.071 Uiso 1 1 calc R
C4 C 0.1684(2) 0.8089(4) 0.33319(6) 0.0509(8) Uani 1 1 d .
C5 C 0.0830(2) 0.8488(4) 0.35091(7) 0.0592(9) Uani 1 1 d .
H5 H 0.0162 0.8401 0.3425 0.071 Uiso 1 1 calc R
C6 C 0.0938(3) 0.9012(4) 0.38082(7) 0.0634(9) Uani 1 1 d .
H6 H 0.0347 0.9273 0.3920 0.076 Uiso 1 1 calc R
C7 C 0.1567(2) 0.7529(4) 0.30114(6) 0.0487(8) Uani 1 1 d .
C8 C 0.2362(2) 0.6603(4) 0.28615(7) 0.0589(9) Uani 1 1 d .
H8 H 0.2980 0.6339 0.2965 0.071 Uiso 1 1 calc R
C9 C 0.2260(3) 0.6064(4) 0.25633(7) 0.0612(9) Uani 1 1 d .
H9 H 0.2796 0.5422 0.2471 0.073 Uiso 1 1 calc R
C10 C 0.1353(3) 0.6489(4) 0.24039(7) 0.0574(8) Uani 1 1 d .
C11 C 0.0566(3) 0.7405(4) 0.25458(7) 0.0665(9) Uani 1 1 d .
H11 H -0.0045 0.7692 0.2440 0.080 Uiso 1 1 calc R
C12 C 0.0669(2) 0.7905(4) 0.28431(7) 0.0606(9) Uani 1 1 d .
H12 H 0.0119 0.8514 0.2934 0.073 Uiso 1 1 calc R
O21 O 0.88601(16) 0.1469(3) 0.29154(4) 0.0718(6) Uani 1 1 d .
H21 H 0.9613 0.2144 0.3016 0.086 Uiso 1 1 d R
O22 O 0.79162(18) 0.0391(3) 0.07268(5) 0.0880(8) Uani 1 1 d .
H22 H 0.7157 0.0411 0.0664 0.106 Uiso 1 1 d R
C21 C 0.8781(2) 0.1440(4) 0.26090(7) 0.0581(8) Uani 1 1 d .
C22 C 0.9492(2) 0.2251(4) 0.24243(7) 0.0587(9) Uani 1 1 d .
H22 H 1.0068 0.2856 0.2507 0.070 Uiso 1 1 calc R
C23 C 0.9360(2) 0.2175(4) 0.21143(7) 0.0594(9) Uani 1 1 d .
H23 H 0.9858 0.2715 0.1992 0.071 Uiso 1 1 calc R
C24 C 0.8504(2) 0.1316(4) 0.19824(7) 0.0540(8) Uani 1 1 d .
C25 C 0.7799(2) 0.0492(4) 0.21755(7) 0.0648(9) Uani 1 1 d .
H25 H 0.7219 -0.0110 0.2094 0.078 Uiso 1 1 calc R
C26 C 0.7931(3) 0.0541(4) 0.24821(7) 0.0673(9) Uani 1 1 d .
H26 H 0.7447 -0.0033 0.2605 0.081 Uiso 1 1 calc R
C27 C 0.8350(3) 0.1201(4) 0.16509(7) 0.0559(8) Uani 1 1 d .
C28 C 0.9169(3) 0.0941(4) 0.14583(7) 0.0639(9) Uani 1 1 d .
H28 H 0.9846 0.0916 0.1538 0.077 Uiso 1 1 calc R
C29 C 0.9023(3) 0.0715(4) 0.11512(7) 0.0666(9) Uani 1 1 d .
H29 H 0.9597 0.0564 0.1028 0.080 Uiso 1 1 calc R
C30 C 0.8023(3) 0.0715(4) 0.10292(7) 0.0642(9) Uani 1 1 d .
C31 C 0.7194(3) 0.1026(4) 0.12151(8) 0.0680(9) Uani 1 1 d .
H31 H 0.6518 0.1075 0.1135 0.082 Uiso 1 1 calc R
C32 C 0.7360(3) 0.1266(4) 0.15205(7) 0.0651(9) Uani 1 1 d .
H32 H 0.6788 0.1478 0.1642 0.078 Uiso 1 1 calc R
N41 N 0.4075(2) 0.9924(5) 0.44622(5) 0.0717(8) Uani 1 1 d .
N42 N 0.7974(3) 0.9909(5) 0.49193(7) 0.1043(11) Uani 1 1 d .
C41 C 0.4561(3) 1.1467(5) 0.45427(7) 0.0756(10) Uani 1 1 d .
H41 H 0.4202 1.2569 0.4518 0.091 Uiso 1 1 calc R
C42 C 0.5555(3) 1.1528(5) 0.46587(7) 0.0729(10) Uani 1 1 d .
H42 H 0.5861 1.2643 0.4711 0.088 Uiso 1 1 calc R
C43 C 0.6095(3) 0.9915(5) 0.46962(6) 0.0620(9) Uani 1 1 d .
C44 C 0.5611(3) 0.8302(5) 0.46152(7) 0.0735(10) Uani 1 1 d .
H44 H 0.5954 0.7184 0.4637 0.088 Uiso 1 1 calc R
C45 C 0.4609(3) 0.8379(5) 0.45005(7) 0.0778(11) Uani 1 1 d .
H45 H 0.4285 0.7282 0.4447 0.093 Uiso 1 1 calc R
C46 C 0.7142(3) 0.9908(5) 0.48201(8) 0.0798(11) Uani 1 1 d .
N51 N 0.4552(2) 0.7958(4) 0.17626(6) 0.0686(8) Uani 1 1 d .
N52 N 0.1715(3) 0.9445(5) 0.08996(7) 0.1120(13) Uani 1 1 d .
C51 C 0.3540(3) 0.7795(4) 0.18044(8) 0.0734(10) Uani 1 1 d .
H51 H 0.3322 0.7410 0.1993 0.088 Uiso 1 1 calc R
C52 C 0.2783(3) 0.8150(4) 0.15910(8) 0.0708(10) Uani 1 1 d .
H52 H 0.2078 0.7998 0.1633 0.085 Uiso 1 1 calc R
C53 C 0.3094(3) 0.8735(4) 0.13135(8) 0.0634(9) Uani 1 1 d .
C54 C 0.4150(3) 0.8909(4) 0.12602(8) 0.0746(10) Uani 1 1 d .
H54 H 0.4388 0.9278 0.1073 0.090 Uiso 1 1 calc R
C55 C 0.4835(3) 0.8523(5) 0.14912(8) 0.0744(10) Uani 1 1 d .
H55 H 0.5545 0.8666 0.1456 0.089 Uiso 1 1 calc R
C56 C 0.2325(3) 0.9111(5) 0.10791(8) 0.0802(11) Uani 1 1 d .
N61 N 0.9610(3) 0.6427(4) 0.17261(6) 0.0714(8) Uani 1 1 d .
N62 N 0.6655(3) 0.5429(5) 0.08802(8) 0.1147(13) Uani 1 1 d .
C61 C 0.8611(3) 0.6430(5) 0.17879(8) 0.0770(11) Uani 1 1 d .
H61 H 0.8422 0.6616 0.1987 0.092 Uiso 1 1 calc R
C62 C 0.7825(3) 0.6177(4) 0.15781(8) 0.0749(10) Uani 1 1 d .
H62 H 0.7127 0.6191 0.1634 0.090 Uiso 1 1 calc R
C63 C 0.8092(3) 0.5901(4) 0.12836(7) 0.0585(8) Uani 1 1 d .
C64 C 0.9129(3) 0.5911(4) 0.12145(7) 0.0691(10) Uani 1 1 d .
H64 H 0.9339 0.5739 0.1017 0.083 Uiso 1 1 calc R
C65 C 0.9854(3) 0.6176(5) 0.14394(8) 0.0758(10) Uani 1 1 d .
H65 H 1.0558 0.6180 0.1389 0.091 Uiso 1 1 calc R
C66 C 0.7297(3) 0.5649(5) 0.10576(8) 0.0784(11) Uani 1 1 d .
N71 N 0.5838(2) 0.0153(6) 0.05305(6) 0.0793(9) Uani 1 1 d .
N72 N 0.1939(3) 0.0058(5) 0.00808(7) 0.1011(11) Uani 1 1 d .
C71 C 0.5368(3) -0.1394(6) 0.04604(8) 0.0861(12) Uani 1 1 d .
H71 H 0.5735 -0.2484 0.0488 0.103 Uiso 1 1 calc R
C72 C 0.4363(3) -0.1487(5) 0.03487(7) 0.0803(11) Uani 1 1 d .
H72 H 0.4057 -0.2617 0.0305 0.096 Uiso 1 1 calc R
C73 C 0.3818(3) 0.0104(6) 0.03021(6) 0.0634(9) Uani 1 1 d .
C74 C 0.4300(3) 0.1730(5) 0.03707(7) 0.0786(11) Uani 1 1 d .
H74 H 0.3956 0.2842 0.0342 0.094 Uiso 1 1 calc R
C75 C 0.5306(3) 0.1677(6) 0.04838(8) 0.0826(11) Uani 1 1 d .
H75 H 0.5632 0.2786 0.0530 0.099 Uiso 1 1 calc R
C76 C 0.2776(3) 0.0081(5) 0.01814(7) 0.0766(11) Uani 1 1 d .

loop_
_atom_site_aniso_label
_atom_site_aniso_U_11
_atom_site_aniso_U_22
_atom_site_aniso_U_33
_atom_site_aniso_U_23
_atom_site_aniso_U_13
_atom_site_aniso_U_12
O1 0.0693(16) 0.1055(19) 0.0563(14) -0.0101(12) 0.0005(12) -0.0065(13)
O2 0.0773(17) 0.0964(18) 0.0550(14) -0.0121(12) -0.0060(12) 0.0047(13)
C1 0.060(2) 0.062(2) 0.054(2) 0.0062(16) 0.0014(19) 0.0005(18)
C2 0.057(2) 0.072(2) 0.055(2) 0.0075(17) -0.0108(18) -0.0018(18)
C3 0.057(2) 0.061(2) 0.058(2) 0.0060(16) 0.0014(18) 0.0087(17)
C4 0.054(2) 0.047(2) 0.052(2) 0.0072(15) -0.0046(18) 0.0005(16)
C5 0.051(2) 0.065(2) 0.061(2) 0.0028(17) -0.0030(18) -0.0028(17)
C6 0.054(2) 0.076(2) 0.060(2) 0.0026(17) 0.0045(18) -0.0008(18)
C7 0.051(2) 0.0428(19) 0.0523(19) 0.0049(14) -0.0030(17) 0.0033(15)
C8 0.057(2) 0.053(2) 0.066(2) 0.0074(17) -0.0090(18) 0.0031(16)
C9 0.061(2) 0.062(2) 0.060(2) 0.0007(17) 0.0034(18) 0.0091(17)
C10 0.063(2) 0.056(2) 0.054(2) -0.0004(17) -0.0059(19) -0.0059(18)
C11 0.062(3) 0.070(2) 0.068(2) -0.0041(18) -0.011(2) 0.0072(19)
C12 0.057(2) 0.063(2) 0.062(2) -0.0029(17) -0.0069(18) 0.0087(17)
O21 0.0593(15) 0.0955(18) 0.0605(14) -0.0078(12) -0.0001(12) -0.0040(12)
O22 0.0719(17) 0.127(2) 0.0645(15) 0.0058(14) -0.0113(13) -0.0132(14)
C21 0.049(2) 0.061(2) 0.064(2) -0.0003(18) 0.0008(19) 0.0029(17)
C22 0.049(2) 0.060(2) 0.067(2) 0.0041(17) -0.0117(19) -0.0076(16)
C23 0.047(2) 0.064(2) 0.067(2) 0.0144(17) -0.0003(18) -0.0051(17)
C24 0.048(2) 0.049(2) 0.065(2) 0.0030(16) -0.0071(18) -0.0020(16)
C25 0.053(2) 0.069(2) 0.072(2) -0.0048(18) 0.0018(19) -0.0179(17)
C26 0.061(2) 0.074(2) 0.067(2) -0.0031(18) 0.0111(19) -0.0146(18)
C27 0.053(2) 0.049(2) 0.066(2) 0.0079(16) -0.0030(19) -0.0040(16)
C28 0.055(2) 0.066(2) 0.070(2) 0.0113(18) -0.015(2) -0.0085(17)
C29 0.054(2) 0.080(3) 0.065(2) 0.0076(18) 0.0035(19) -0.0047(18)
C30 0.067(3) 0.069(2) 0.056(2) 0.0123(17) -0.010(2) -0.0097(19)
C31 0.054(2) 0.077(3) 0.072(2) 0.0087(19) -0.012(2) -0.0042(18)
C32 0.048(2) 0.076(2) 0.071(2) -0.0021(18) -0.0016(18) -0.0012(18)
N41 0.067(2) 0.096(3) 0.0520(17) -0.0093(17) -0.0064(15) 0.005(2)
N42 0.077(2) 0.123(3) 0.113(3) -0.005(2) -0.024(2) 0.006(2)
C41 0.080(3) 0.082(3) 0.065(2) -0.010(2) -0.014(2) 0.018(2)
C42 0.081(3) 0.072(3) 0.066(2) -0.0076(18) -0.017(2) 0.005(2)
C43 0.065(2) 0.073(3) 0.0482(19) -0.0031(18) -0.0052(17) 0.003(2)
C44 0.073(3) 0.075(3) 0.072(2) -0.0056(19) -0.008(2) 0.011(2)
C45 0.087(3) 0.076(3) 0.070(2) -0.014(2) -0.003(2) -0.010(2)
C46 0.073(3) 0.096(3) 0.070(2) -0.003(2) -0.006(2) 0.004(3)
N51 0.069(2) 0.065(2) 0.071(2) -0.0016(15) -0.0075(18) 0.0014(16)
N52 0.123(3) 0.111(3) 0.101(3) -0.023(2) -0.050(2) 0.016(2)
C51 0.087(3) 0.070(3) 0.063(2) -0.0025(18) 0.006(2) 0.000(2)
C52 0.059(2) 0.072(3) 0.082(3) -0.012(2) 0.001(2) -0.0014(19)
C53 0.073(3) 0.050(2) 0.067(2) -0.0121(18) -0.010(2) -0.0007(18)
C54 0.077(3) 0.076(3) 0.071(2) 0.0037(19) 0.001(2) -0.009(2)
C55 0.064(3) 0.080(3) 0.079(3) 0.007(2) -0.001(2) -0.0106(19)
C56 0.090(3) 0.072(3) 0.078(3) -0.017(2) -0.022(2) -0.002(2)
N61 0.083(2) 0.066(2) 0.065(2) -0.0039(15) -0.0140(18) 0.0073(17)
N62 0.099(3) 0.128(3) 0.116(3) 0.029(2) -0.043(2) -0.010(2)
C61 0.087(3) 0.083(3) 0.062(2) 0.0017(19) 0.013(2) 0.011(2)
C62 0.060(3) 0.084(3) 0.081(3) 0.003(2) 0.010(2) 0.011(2)
C63 0.053(2) 0.058(2) 0.065(2) 0.0062(17) -0.0031(19) 0.0009(17)
C64 0.066(3) 0.090(3) 0.052(2) -0.0088(18) -0.001(2) 0.003(2)
C65 0.058(3) 0.088(3) 0.082(3) -0.011(2) -0.002(2) 0.0027(19)
C66 0.068(3) 0.080(3) 0.086(3) 0.013(2) -0.016(2) 0.001(2)
N71 0.070(2) 0.106(3) 0.0620(18) -0.0038(19) -0.0135(16) -0.001(2)
N72 0.078(2) 0.116(3) 0.108(3) 0.010(2) -0.022(2) -0.001(2)
C71 0.080(3) 0.094(3) 0.083(3) 0.000(2) -0.021(2) 0.011(3)
C72 0.087(3) 0.068(3) 0.085(3) -0.0015(19) -0.024(2) -0.001(2)
C73 0.062(2) 0.077(3) 0.0516(19) -0.0008(19) -0.0083(18) 0.002(2)
C74 0.080(3) 0.073(3) 0.083(3) -0.004(2) -0.006(2) 0.007(2)
C75 0.079(3) 0.088(3) 0.080(3) -0.011(2) -0.012(2) -0.015(3)
C76 0.073(3) 0.087(3) 0.069(2) 0.001(2) -0.003(2) 0.004(2)

loop_
_atom_type_symbol
_atom_type_description
_atom_type_scat_dispersion_real
_atom_type_scat_dispersion_imag
_atom_type_scat_source
C C 0.0033 0.0016 'International Tables Vol C Tables 4.2.6.8 and 6.1.1.4'
H H 0.0000 0.0000 'International Tables Vol C Tables 4.2.6.8 and 6.1.1.4'
N N 0.0061 0.0033 'International Tables Vol C Tables 4.2.6.8 and 6.1.1.4'
O O 0.0106 0.0060 'International Tables Vol C Tables 4.2.6.8 and 6.1.1.4'

loop_
_geom_angle_atom_site_label_1
_geom_angle_atom_site_label_2
_geom_angle_atom_site_label_3
_geom_angle
O1 C1 C2 122.6(3)
O1 C1 C6 118.5(3)
C2 C1 C6 118.8(3)
C1 C2 C3 120.2(3)
C2 C3 C4 122.3(3)
C5 C4 C3 116.0(3)
C5 C4 C7 122.2(3)
C3 C4 C7 121.7(3)
C4 C5 C6 122.3(3)
C1 C6 C5 120.3(3)
C12 C7 C8 116.1(3)
C12 C7 C4 122.1(3)
C8 C7 C4 121.7(3)
C9 C8 C7 122.3(3)
C10 C9 C8 119.4(3)
O2 C10 C11 124.4(3)
O2 C10 C9 116.3(3)
C11 C10 C9 119.3(3)
C10 C11 C12 120.7(3)
C11 C12 C7 122.1(3)
O21 C21 C22 123.5(3)
O21 C21 C26 117.4(3)
C22 C21 C26 119.0(3)
C21 C22 C23 120.5(3)
C24 C23 C22 121.5(3)
C23 C24 C25 116.8(3)
C23 C24 C27 122.5(3)
C25 C24 C27 120.7(3)
C26 C25 C24 122.1(3)
C25 C26 C21 120.1(3)
C28 C27 C32 116.4(3)
C28 C27 C24 122.3(3)
C32 C27 C24 121.3(3)
C27 C28 C29 122.5(3)
C30 C29 C28 119.8(3)
O22 C30 C31 123.6(3)
O22 C30 C29 117.6(3)
C31 C30 C29 118.8(3)
C30 C31 C32 120.3(3)
C31 C32 C27 122.1(3)
C45 N41 C41 116.5(3)
N41 C41 C42 123.9(3)
C41 C42 C43 118.8(3)
C42 C43 C44 118.5(3)
C42 C43 C46 120.9(4)
C44 C43 C46 120.6(4)
C45 C44 C43 118.5(3)
N41 C45 C44 123.9(3)
N42 C46 C43 179.7(5)
C51 N51 C55 115.9(3)
N51 C51 C52 124.9(3)
C51 C52 C53 118.0(3)
C52 C53 C54 118.8(3)
C52 C53 C56 120.2(4)
C54 C53 C56 121.0(4)
C55 C54 C53 118.0(3)
N51 C55 C54 124.3(3)
N52 C56 C53 178.3(4)
C61 N61 C65 116.4(3)
N61 C61 C62 124.3(3)
C61 C62 C63 118.5(3)
C64 C63 C62 118.0(3)
C64 C63 C66 121.7(3)
C62 C63 C66 120.3(3)
C63 C64 C65 119.1(3)
N61 C65 C64 123.6(3)
N62 C66 C63 178.9(4)
C71 N71 C75 116.9(3)
N71 C71 C72 123.5(4)
C73 C72 C71 119.0(4)
C72 C73 C74 118.3(3)
C72 C73 C76 121.1(4)
C74 C73 C76 120.6(4)
C73 C74 C75 118.3(4)
N71 C75 C74 124.0(4)
N72 C76 C73 179.2(4)

loop_
_geom_bond_atom_site_label_1
_geom_bond_atom_site_label_2
_geom_bond_distance
O1 C1 1.366(3)
O2 C10 1.369(3)
C1 C2 1.373(4)
C1 C6 1.382(4)
C2 C3 1.391(4)
C3 C4 1.392(4)
C4 C5 1.386(4)
C4 C7 1.487(4)
C5 C6 1.388(4)
C7 C12 1.388(4)
C7 C8 1.397(4)
C8 C9 1.386(4)
C9 C10 1.384(4)
C10 C11 1.370(4)
C11 C12 1.375(4)
O21 C21 1.364(3)
O22 C30 1.369(3)
C21 C22 1.368(4)
C21 C26 1.382(4)
C22 C23 1.387(4)
C23 C24 1.383(4)
C24 C25 1.391(4)
C24 C27 1.486(4)
C25 C26 1.371(4)
C27 C28 1.376(4)
C27 C32 1.385(4)
C28 C29 1.385(4)
C29 C30 1.382(4)
C30 C31 1.373(4)
C31 C32 1.381(4)
N41 C45 1.326(4)
N41 C41 1.330(4)
N42 C46 1.145(4)
C41 C42 1.366(4)
C42 C43 1.371(4)
C43 C44 1.373(4)
C43 C46 1.440(5)
C44 C45 1.373(4)
N51 C51 1.316(4)
N51 C55 1.330(4)
N52 C56 1.133(4)
C51 C52 1.369(4)
C52 C53 1.370(4)
C53 C54 1.380(4)
C53 C56 1.448(5)
C54 C55 1.368(4)
N61 C61 1.311(4)
N61 C65 1.330(4)
N62 C66 1.141(4)
C61 C62 1.372(4)
C62 C63 1.373(4)
C63 C64 1.366(4)
C63 C66 1.429(4)
C64 C65 1.366(4)
N71 C71 1.312(4)
N71 C75 1.317(4)
N72 C76 1.153(4)
C71 C72 1.372(4)
C72 C73 1.367(4)
C73 C74 1.367(4)
C73 C76 1.429(5)
C74 C75 1.375(4)

loop_
_geom_hbond_atom_site_label_D
_geom_hbond_atom_site_label_H
_geom_hbond_atom_site_label_A
_geom_hbond_distance_DH
_geom_hbond_distance_HA
_geom_hbond_distance_DA
_geom_hbond_angle_DHA
_geom_hbond_site_symmetry_A
O1 H1 N41 1.12 1.72 2.838(3) 173.7 .
O2 H2 N61 1.10 1.69 2.766(3) 164.2 1_455
O21 H21 N51 1.16 1.56 2.693(3) 163.2 2_645
O22 H22 N71 1.01 1.79 2.789(4) 172.3 .

loop_
_geom_torsion_atom_site_label_1
_geom_torsion_atom_site_label_2
_geom_torsion_atom_site_label_3
_geom_torsion_atom_site_label_4
_geom_torsion
O1 C1 C2 C3 -177.3(3)
C6 C1 C2 C3 1.2(4)
C1 C2 C3 C4 -0.8(4)
C2 C3 C4 C5 -0.1(4)
C2 C3 C4 C7 -179.5(3)
C3 C4 C5 C6 0.7(4)
C7 C4 C5 C6 -180.0(3)
O1 C1 C6 C5 177.9(3)
C2 C1 C6 C5 -0.7(4)
C4 C5 C6 C1 -0.2(5)
C5 C4 C7 C12 20.5(4)
C3 C4 C7 C12 -160.2(3)
C5 C4 C7 C8 -160.0(3)
C3 C4 C7 C8 19.3(4)
C12 C7 C8 C9 -0.9(4)
C4 C7 C8 C9 179.6(3)
C7 C8 C9 C10 1.6(5)
C8 C9 C10 O2 178.3(3)
C8 C9 C10 C11 -1.2(5)
O2 C10 C11 C12 -179.4(3)
C9 C10 C11 C12 0.1(5)
C10 C11 C12 C7 0.7(5)
C8 C7 C12 C11 -0.3(4)
C4 C7 C12 C11 179.2(3)
O21 C21 C22 C23 -179.7(3)
C26 C21 C22 C23 0.2(5)
C21 C22 C23 C24 1.2(5)
C22 C23 C24 C25 -1.6(4)
C22 C23 C24 C27 -179.4(3)
C23 C24 C25 C26 0.8(5)
C27 C24 C25 C26 178.6(3)
C24 C25 C26 C21 0.5(5)
O21 C21 C26 C25 178.9(3)
C22 C21 C26 C25 -1.0(5)
C23 C24 C27 C28 37.4(4)
C25 C24 C27 C28 -140.3(3)
C23 C24 C27 C32 -145.6(3)
C25 C24 C27 C32 36.7(4)
C32 C27 C28 C29 -1.4(4)
C24 C27 C28 C29 175.7(3)
C27 C28 C29 C30 -1.1(5)
C28 C29 C30 O22 -176.7(3)
C28 C29 C30 C31 3.0(5)
O22 C30 C31 C32 177.3(3)
C29 C30 C31 C32 -2.4(5)
C30 C31 C32 C27 -0.2(5)
C28 C27 C32 C31 2.0(4)
C24 C27 C32 C31 -175.1(3)
C45 N41 C41 C42 0.2(5)
N41 C41 C42 C43 -0.1(5)
C41 C42 C43 C44 0.0(5)
C41 C42 C43 C46 -179.5(3)
C42 C43 C44 C45 0.0(5)
C46 C43 C44 C45 179.4(3)
C41 N41 C45 C44 -0.2(5)
C43 C44 C45 N41 0.2(5)
C42 C43 C46 N42 30(81)
C44 C43 C46 N42 -150(100)
C55 N51 C51 C52 0.5(5)
N51 C51 C52 C53 -0.6(5)
C51 C52 C53 C54 1.1(5)
C51 C52 C53 C56 179.4(3)
C52 C53 C54 C55 -1.4(5)
C56 C53 C54 C55 -179.7(3)
C51 N51 C55 C54 -0.8(5)
C53 C54 C55 N51 1.3(5)
C52 C53 C56 N52 71(16)
C54 C53 C56 N52 -111(16)
C65 N61 C61 C62 0.7(5)
N61 C61 C62 C63 0.0(5)
C61 C62 C63 C64 -0.6(5)
C61 C62 C63 C66 -179.4(3)
C62 C63 C64 C65 0.6(5)
C66 C63 C64 C65 179.4(3)
C61 N61 C65 C64 -0.7(5)
C63 C64 C65 N61 0.1(5)
C64 C63 C66 N62 136(27)
C62 C63 C66 N62 -46(27)
C75 N71 C71 C72 -1.3(5)
N71 C71 C72 C73 1.1(6)
C71 C72 C73 C74 -0.3(5)
C71 C72 C73 C76 178.9(3)
C72 C73 C74 C75 -0.2(5)
C76 C73 C74 C75 -179.5(3)
C71 N71 C75 C74 0.7(5)
C73 C74 C75 N71 0.0(5)
C72 C73 C76 N72 -78(52)
C74 C73 C76 N72 101(77)

loop_
_cod_related_entry_id
_cod_related_entry_database
_cod_related_entry_code
1 ChemSpider 30651578
